data_4303089
loop_
_publ_author_name
'Treffly B. Ditri'
'Brian J. Fox'
'Curtis E. Moore'
'Arnold L. Rheingold'
'Joshua S. Figueroa'

_publ_section_title
;
Effective Control of Ligation and Geometric Isomerism: Direct Comparison of
Steric Properties Associated with Bis-mesityl and
Bis-diisopropylphenyl m-Terphenyl Isocyanides
;
_journal_name_full 'Inorganic Chemistry'
_journal_page_first 8362
_journal_page_last 8375
_journal_paper_doi 10.1021/ic9010828
_journal_volume 48
_journal_year 2009
_chemical_formula_sum 'C78 H75 Mo N3 O3'
_chemical_formula_weight 1198.35
_chemical_name_common mer-Mo(CO)3(CNArMes2)3
_chemical_name_systematic
; 
 ? 
;
_space_group_IT_number 11
_symmetry_cell_setting monoclinic
_symmetry_space_group_name_Hall '-P 2yb'
_symmetry_space_group_name_H-M 'P 1 21/m 1'
_atom_sites_solution_hydrogens geom
_atom_sites_solution_primary direct
_atom_sites_solution_secondary difmap
_audit_creation_method SHELXL-97
_cell_angle_alpha 90.00
_cell_angle_beta 99.2460(10)
_cell_angle_gamma 90.00
_cell_formula_units_Z 2
_cell_length_a 12.3865(11)
_cell_length_b 16.6448(14)
_cell_length_c 16.2852(14)
_cell_measurement_reflns_used 7007
_cell_measurement_temperature 100(2)
_cell_measurement_theta_max 25.42
_cell_measurement_theta_min 2.25
_cell_volume 3313.9(5)
_computing_cell_refinement 'Bruker SAINT'
_computing_data_collection 'Bruker APEX2'
_computing_data_reduction 'Bruker SAINT'
_computing_molecular_graphics 'Bruker SHELXTL'
_computing_publication_material 'Bruker SHELXTL'
_computing_structure_refinement 'SHELXL-97 (Sheldrick, 1997)'
_computing_structure_solution 'SHELXS-97 (Sheldrick, 1990)'
_diffrn_ambient_temperature 100(2)
_diffrn_measured_fraction_theta_full 0.706
_diffrn_measured_fraction_theta_max 0.706
_diffrn_measurement_device_type 'Bruker APEX-II CCD'
_diffrn_measurement_method '\f and \w scans'
_diffrn_radiation_monochromator graphite
_diffrn_radiation_source 'fine-focus sealed tube'
_diffrn_radiation_type MoK\a
_diffrn_radiation_wavelength 0.71073
_diffrn_reflns_av_R_equivalents 0.0568
_diffrn_reflns_av_sigmaI/netI 0.0881
_diffrn_reflns_limit_h_max 14
_diffrn_reflns_limit_h_min -15
_diffrn_reflns_limit_k_max 20
_diffrn_reflns_limit_k_min -19
_diffrn_reflns_limit_l_max 16
_diffrn_reflns_limit_l_min -20
_diffrn_reflns_number 13398
_diffrn_reflns_theta_full 28.36
_diffrn_reflns_theta_max 28.36
_diffrn_reflns_theta_min 1.67
_diffrn_standards_number 0
_exptl_absorpt_coefficient_mu 0.247
_exptl_absorpt_correction_T_max 0.9638
_exptl_absorpt_correction_T_min 0.9522
_exptl_absorpt_correction_type multi-scan
_exptl_absorpt_process_details SADABS
_exptl_crystal_colour orange
_exptl_crystal_density_diffrn 1.201
_exptl_crystal_density_meas 0
_exptl_crystal_density_method 'not measured'
_exptl_crystal_description block
_exptl_crystal_F_000 1260
_exptl_crystal_size_max 0.20
_exptl_crystal_size_mid 0.15
_exptl_crystal_size_min 0.15
_refine_diff_density_max 0.561
_refine_diff_density_min -0.427
_refine_diff_density_rms 0.075
_refine_ls_extinction_method none
_refine_ls_goodness_of_fit_ref 1.013
_refine_ls_hydrogen_treatment constr
_refine_ls_matrix_type full
_refine_ls_number_parameters 415
_refine_ls_number_reflns 6054
_refine_ls_number_restraints 0
_refine_ls_restrained_S_all 1.013
_refine_ls_R_factor_all 0.0917
_refine_ls_R_factor_gt 0.0516
_refine_ls_shift/su_max 0.000
_refine_ls_shift/su_mean 0.000
_refine_ls_structure_factor_coef Fsqd
_refine_ls_weighting_details 'calc w=1/[\s^2^(Fo^2^)+(0.0326P)^2^+2.0059P] where P=(Fo^2^+2Fc^2^)/3'
_refine_ls_weighting_scheme calc
_refine_ls_wR_factor_gt 0.0943
_refine_ls_wR_factor_ref 0.1093
_reflns_number_gt 4135
_reflns_number_total 6054
_reflns_threshold_expression >2sigma(I)
_cod_data_source_file ic9010828_si_002_07.cif
_cod_data_source_block jfig197
_cod_depositor_comments
;
The following automatic conversions were performed:
'_symmetry_cell_setting' value 'Monoclinic' changed to 'monoclinic'
according to '/home/saulius/struct/CIF-dictionaries/cif_core.dic'
dictionary named 'cif_core.dic' version 2.4.1 from
2010-06-29.

'_exptl_absorpt_correction_type' value 'Multi-scan' changed
to 'multi-scan' according to
'/home/saulius/struct/CIF-dictionaries/cif_core.dic' dictionary named
'cif_core.dic' version 2.4.1 from 2010-06-29.

Automatic conversion script
Id: cif_fix_enum 1527 2010-12-29 10:47:43Z saulius 
;
_cod_original_sg_symbol_H-M 'P 21/m'
_cod_database_code 4303089

loop_
_symmetry_equiv_pos_as_xyz
'x, y, z'
'-x, y+1/2, -z'
'-x, -y, -z'
'x, -y-1/2, z'

loop_
_atom_site_label
_atom_site_type_symbol
_atom_site_fract_x
_atom_site_fract_y
_atom_site_fract_z
_atom_site_U_iso_or_equiv
_atom_site_adp_type
_atom_site_occupancy
_atom_site_symmetry_multiplicity
_atom_site_calc_flag
_atom_site_refinement_flags
_atom_site_disorder_assembly
_atom_site_disorder_group
Mo1 Mo 0.32285(3) 0.2500 0.29292(3) 0.01648(12) Uani 1 2 d S . .
C1 C 0.1496(4) 0.2500 0.2725(3) 0.0169(11) Uani 1 2 d S . .
O1 O 0.5824(3) 0.2500 0.3171(3) 0.0470(12) Uani 1 2 d S . .
N1 N 0.0554(3) 0.2500 0.2559(2) 0.0155(9) Uani 1 2 d S . .
O2 O 0.3221(2) 0.44116(15) 0.28793(17) 0.0331(6) Uani 1 1 d . . .
N2 N 0.3239(3) 0.2500 0.0935(3) 0.0145(9) Uani 1 2 d S . .
C2 C 0.3200(3) 0.2500 0.1651(3) 0.0142(10) Uani 1 2 d S . .
N3 N 0.3214(3) 0.2500 0.4923(3) 0.0189(9) Uani 1 2 d S . .
C3 C 0.3250(3) 0.2500 0.4207(3) 0.0183(11) Uani 1 2 d S . .
C4 C 0.4884(4) 0.2500 0.3086(3) 0.0266(13) Uani 1 2 d S . .
C5 C 0.3219(3) 0.3724(2) 0.2912(2) 0.0221(8) Uani 1 1 d . . .
C6 C -0.0315(3) 0.5201(2) 0.3070(3) 0.0368(10) Uani 1 1 d . . .
H6 H -0.0517 0.5508 0.3513 0.044 Uiso 1 1 calc R . .
C7 C 0.0783(3) 0.5034(2) 0.2019(3) 0.0369(11) Uani 1 1 d . . .
H7 H 0.1340 0.5227 0.1731 0.044 Uiso 1 1 calc R . .
C8 C 0.1780(3) 0.3951(2) -0.1004(2) 0.0316(10) Uani 1 1 d . . .
H8A H 0.1130 0.4277 -0.1196 0.047 Uiso 1 1 calc R . .
H8B H 0.1557 0.3433 -0.0798 0.047 Uiso 1 1 calc R . .
H8C H 0.2182 0.3859 -0.1467 0.047 Uiso 1 1 calc R . .
C9 C 0.1279(3) 0.3886(2) 0.4600(2) 0.0310(9) Uani 1 1 d . . .
H9A H 0.1110 0.3449 0.4962 0.047 Uiso 1 1 calc R . .
H9B H 0.1412 0.3664 0.4068 0.047 Uiso 1 1 calc R . .
H9C H 0.0661 0.4260 0.4501 0.047 Uiso 1 1 calc R . .
C10 C 0.5121(3) 0.4068(2) 0.1234(2) 0.0317(10) Uani 1 1 d . . .
H10A H 0.4957 0.3566 0.1503 0.047 Uiso 1 1 calc R . .
H10B H 0.5466 0.4447 0.1656 0.047 Uiso 1 1 calc R . .
H10C H 0.5620 0.3957 0.0838 0.047 Uiso 1 1 calc R . .
C11 C 0.0655(3) 0.3834(2) 0.1096(2) 0.0331(10) Uani 1 1 d . . .
H11A H 0.0625 0.4183 0.0608 0.050 Uiso 1 1 calc R . .
H11B H 0.0165 0.3375 0.0956 0.050 Uiso 1 1 calc R . .
H11C H 0.1405 0.3641 0.1265 0.050 Uiso 1 1 calc R . .
C12 C 0.4509(4) 0.2500 -0.1274(3) 0.0309(14) Uani 1 2 d S . .
H12 H 0.4842 0.2500 -0.1760 0.037 Uiso 1 2 calc SR . .
C14 C 0.3445(3) 0.5516(2) 0.5070(2) 0.0278(9) Uani 1 1 d . . .
C15 C 0.4111(3) 0.5185(2) 0.5742(2) 0.0289(9) Uani 1 1 d . . .
H15 H 0.4748 0.5470 0.5984 0.035 Uiso 1 1 calc R . .
C16 C 0.3889(3) 0.4452(2) 0.6081(2) 0.0245(9) Uani 1 1 d . . .
C17 C 0.2826(3) 0.5559(2) 0.0579(2) 0.0261(9) Uani 1 1 d . . .
C18 C 0.2554(3) 0.5075(2) 0.4701(2) 0.0267(9) Uani 1 1 d . . .
H18 H 0.2105 0.5284 0.4221 0.032 Uiso 1 1 calc R . .
C19 C -0.0829(3) 0.4469(2) 0.2869(2) 0.0262(9) Uani 1 1 d . . .
C20 C -0.2683(4) 0.2500 0.1386(3) 0.0283(13) Uani 1 2 d S . .
H20 H -0.3418 0.2500 0.1106 0.034 Uiso 1 2 calc SR . .
C21 C 0.2220(3) 0.5147(2) -0.0073(2) 0.0258(9) Uani 1 1 d . . .
H21 H 0.1582 0.5393 -0.0369 0.031 Uiso 1 1 calc R . .
C22 C 0.2123(4) 0.2500 0.7201(3) 0.0247(12) Uani 1 2 d S . .
H22 H 0.1853 0.2500 0.7714 0.030 Uiso 1 2 calc SR . .
C23 C 0.3750(3) 0.5180(2) 0.1007(2) 0.0262(9) Uani 1 1 d . . .
H23 H 0.4167 0.5446 0.1469 0.031 Uiso 1 1 calc R . .
C24 C -0.2145(3) 0.3218(2) 0.1590(2) 0.0259(9) Uani 1 1 d . . .
H24 H -0.2520 0.3710 0.1451 0.031 Uiso 1 1 calc R . .
C25 C 0.4265(3) 0.3218(2) -0.0917(2) 0.0253(9) Uani 1 1 d . . .
H25 H 0.4415 0.3709 -0.1174 0.030 Uiso 1 1 calc R . .
C26 C 0.0304(3) 0.4297(2) 0.1794(2) 0.0267(9) Uani 1 1 d . . .
C27 C 0.2291(3) 0.4328(2) 0.5015(2) 0.0233(8) Uani 1 1 d . . .
C28 C 0.2319(3) 0.3221(2) 0.6830(2) 0.0236(8) Uani 1 1 d . . .
H28 H 0.2177 0.3711 0.7091 0.028 Uiso 1 1 calc R . .
C30 C 0.2969(3) 0.4015(2) 0.5702(2) 0.0204(8) Uani 1 1 d . . .
C31 C 0.2506(3) 0.4386(2) -0.0312(2) 0.0216(8) Uani 1 1 d . . .
C32 C -0.0517(2) 0.4014(2) 0.2224(2) 0.0218(8) Uani 1 1 d . . .
C33 C 0.4081(3) 0.4424(2) 0.0781(2) 0.0211(8) Uani 1 1 d . . .
C34 C 0.2718(2) 0.3238(2) 0.6083(2) 0.0189(8) Uani 1 1 d . . .
C35 C 0.2881(3) 0.2500 0.5707(3) 0.0175(11) Uani 1 2 d S . .
C36 C 0.3462(2) 0.4030(2) 0.0120(2) 0.0186(8) Uani 1 1 d . . .
C37 C 0.3806(2) 0.3239(2) -0.0193(2) 0.0176(8) Uani 1 1 d . . .
C39 C -0.1065(2) 0.3236(2) 0.1996(2) 0.0204(8) Uani 1 1 d . . .
C40 C -0.0549(3) 0.2500 0.2182(3) 0.0174(11) Uani 1 2 d S . .
C42 C 0.3618(3) 0.2500 0.0178(3) 0.0168(11) Uani 1 2 d S . .
C44 C 0.0478(3) 0.5499(2) 0.2648(3) 0.0378(11) Uani 1 1 d . . .
C95 C 0.4644(3) 0.4123(2) 0.6823(3) 0.0371(10) Uani 1 1 d . . .
H5A H 0.5339 0.4417 0.6893 0.056 Uiso 1 1 calc R . .
H5B H 0.4779 0.3552 0.6734 0.056 Uiso 1 1 calc R . .
H5C H 0.4305 0.4187 0.7323 0.056 Uiso 1 1 calc R . .
C96 C -0.1669(3) 0.4161(3) 0.3367(3) 0.0425(11) Uani 1 1 d . . .
H4A H -0.2391 0.4159 0.3017 0.064 Uiso 1 1 calc R . .
H4B H -0.1685 0.4510 0.3849 0.064 Uiso 1 1 calc R . .
H4C H -0.1477 0.3613 0.3557 0.064 Uiso 1 1 calc R . .
C97 C 0.2522(3) 0.6398(2) 0.0800(3) 0.0426(11) Uani 1 1 d . . .
H3A H 0.2889 0.6787 0.0486 0.064 Uiso 1 1 calc R . .
H3B H 0.2750 0.6487 0.1397 0.064 Uiso 1 1 calc R . .
H3C H 0.1728 0.6467 0.0659 0.064 Uiso 1 1 calc R . .
C98 C 0.3680(3) 0.6341(2) 0.4750(3) 0.0430(11) Uani 1 1 d . . .
H2A H 0.3354 0.6751 0.5066 0.064 Uiso 1 1 calc R . .
H2B H 0.3364 0.6383 0.4160 0.064 Uiso 1 1 calc R . .
H2C H 0.4472 0.6424 0.4816 0.064 Uiso 1 1 calc R . .
C99 C 0.0993(4) 0.6320(3) 0.2858(3) 0.0633(15) Uani 1 1 d . . .
H1A H 0.1781 0.6290 0.2848 0.095 Uiso 1 1 calc R . .
H1B H 0.0869 0.6482 0.3414 0.095 Uiso 1 1 calc R . .
H1C H 0.0660 0.6715 0.2448 0.095 Uiso 1 1 calc R . .

loop_
_atom_site_aniso_label
_atom_site_aniso_U_11
_atom_site_aniso_U_22
_atom_site_aniso_U_33
_atom_site_aniso_U_23
_atom_site_aniso_U_13
_atom_site_aniso_U_12
Mo1 0.0164(2) 0.0202(3) 0.0128(3) 0.000 0.00227(15) 0.000
C1 0.029(3) 0.016(3) 0.006(3) 0.000 0.004(2) 0.000
O1 0.0149(19) 0.081(3) 0.045(3) 0.000 0.0031(17) 0.000
N1 0.017(2) 0.017(2) 0.012(3) 0.000 0.0041(16) 0.000
O2 0.0394(14) 0.0233(16) 0.0349(18) 0.0018(14) 0.0007(11) -0.0061(13)
N2 0.0190(19) 0.010(2) 0.015(3) 0.000 0.0061(17) 0.000
C2 0.014(2) 0.009(3) 0.019(3) 0.000 -0.0014(19) 0.000
N3 0.023(2) 0.018(2) 0.015(3) 0.000 -0.0007(17) 0.000
C3 0.019(2) 0.014(3) 0.022(3) 0.000 0.004(2) 0.000
C4 0.031(3) 0.034(3) 0.016(3) 0.000 0.004(2) 0.000
C5 0.0207(16) 0.028(2) 0.017(2) 0.0021(19) 0.0026(13) -0.0020(17)
C6 0.047(2) 0.022(2) 0.035(3) -0.0020(19) -0.0106(19) 0.0119(19)
C7 0.028(2) 0.026(3) 0.054(3) 0.014(2) -0.0003(19) 0.0011(17)
C8 0.033(2) 0.036(3) 0.022(3) 0.0019(19) -0.0056(16) 0.0104(18)
C9 0.033(2) 0.030(2) 0.027(3) 0.0007(18) -0.0054(16) 0.0040(17)
C10 0.0261(19) 0.033(2) 0.033(3) -0.0051(19) -0.0036(16) -0.0088(17)
C11 0.032(2) 0.032(3) 0.039(3) 0.013(2) 0.0171(18) 0.0059(17)
C12 0.033(3) 0.035(4) 0.029(4) 0.000 0.018(3) 0.000
C14 0.039(2) 0.023(2) 0.023(3) 0.0021(18) 0.0113(17) -0.0005(17)
C15 0.034(2) 0.026(2) 0.028(3) -0.0012(18) 0.0055(17) -0.0073(17)
C16 0.0329(19) 0.023(2) 0.018(2) -0.0009(17) 0.0056(16) -0.0034(16)
C17 0.039(2) 0.015(2) 0.026(3) -0.0001(17) 0.0113(17) -0.0027(16)
C18 0.038(2) 0.024(2) 0.018(2) 0.0013(17) 0.0036(16) 0.0068(17)
C19 0.0305(19) 0.023(2) 0.022(2) -0.0002(17) -0.0033(15) 0.0087(16)
C20 0.015(2) 0.029(3) 0.039(4) 0.000 -0.002(2) 0.000
C21 0.0288(18) 0.019(2) 0.029(3) 0.0069(17) 0.0012(16) 0.0033(16)
C22 0.032(3) 0.031(3) 0.013(3) 0.000 0.008(2) 0.000
C23 0.031(2) 0.020(2) 0.028(3) -0.0034(17) 0.0035(16) -0.0086(16)
C24 0.0208(17) 0.026(2) 0.030(3) 0.0029(17) 0.0009(15) 0.0067(15)
C25 0.0323(19) 0.023(2) 0.023(2) 0.0063(17) 0.0117(16) 0.0003(16)
C26 0.0224(17) 0.016(2) 0.041(3) 0.0080(17) 0.0013(16) 0.0029(15)
C27 0.0315(19) 0.023(2) 0.015(2) -0.0029(17) 0.0030(15) 0.0035(16)
C28 0.0309(18) 0.022(2) 0.019(2) -0.0034(16) 0.0056(15) 0.0008(15)
C30 0.0297(18) 0.016(2) 0.016(2) -0.0005(16) 0.0070(15) 0.0002(15)
C31 0.0263(18) 0.019(2) 0.020(2) 0.0034(16) 0.0033(15) -0.0026(15)
C32 0.0203(17) 0.016(2) 0.027(2) 0.0050(16) -0.0021(14) 0.0041(14)
C33 0.0234(17) 0.021(2) 0.019(2) 0.0006(16) 0.0036(15) -0.0058(15)
C34 0.0209(16) 0.020(2) 0.015(2) 0.0032(15) -0.0001(14) 0.0030(14)
C35 0.021(2) 0.021(3) 0.009(3) 0.000 -0.0020(19) 0.000
C36 0.0233(17) 0.016(2) 0.017(2) 0.0031(15) 0.0052(15) -0.0015(14)
C37 0.0173(16) 0.017(2) 0.017(2) 0.0024(15) -0.0001(13) 0.0006(14)
C39 0.0175(16) 0.026(2) 0.019(2) 0.0010(16) 0.0075(14) 0.0024(14)
C40 0.016(2) 0.017(3) 0.020(3) 0.000 0.0042(19) 0.000
C42 0.013(2) 0.024(3) 0.014(3) 0.000 0.0026(19) 0.000
C44 0.041(2) 0.017(2) 0.047(3) 0.008(2) -0.0203(19) -0.0014(18)
C95 0.036(2) 0.041(3) 0.030(3) 0.010(2) -0.0069(17) -0.0102(19)
C96 0.050(2) 0.043(3) 0.037(3) -0.009(2) 0.014(2) 0.008(2)
C97 0.062(3) 0.025(3) 0.042(3) -0.003(2) 0.012(2) 0.000(2)
C98 0.056(3) 0.031(3) 0.044(3) 0.008(2) 0.013(2) -0.002(2)
C99 0.081(3) 0.025(3) 0.069(4) 0.008(2) -0.032(3) -0.012(2)

loop_
_atom_type_symbol
_atom_type_description
_atom_type_scat_dispersion_real
_atom_type_scat_dispersion_imag
_atom_type_scat_source
C C 0.0033 0.0016 'International Tables Vol C Tables 4.2.6.8 and 6.1.1.4'
H H 0.0000 0.0000 'International Tables Vol C Tables 4.2.6.8 and 6.1.1.4'
N N 0.0061 0.0033 'International Tables Vol C Tables 4.2.6.8 and 6.1.1.4'
O O 0.0106 0.0060 'International Tables Vol C Tables 4.2.6.8 and 6.1.1.4'
Mo Mo -1.6832 0.6857 'International Tables Vol C Tables 4.2.6.8 and 6.1.1.4'

loop_
_geom_angle_atom_site_label_1
_geom_angle_atom_site_label_2
_geom_angle_atom_site_label_3
_geom_angle
_geom_angle_site_symmetry_1
_geom_angle_site_symmetry_3
_geom_angle_publ_flag
C4 Mo1 C5 90.29(9) . . ?
C4 Mo1 C5 90.29(9) . 4_565 ?
C5 Mo1 C5 178.4(2) . 4_565 ?
C4 Mo1 C2 88.86(18) . . ?
C5 Mo1 C2 89.27(10) . . ?
C5 Mo1 C2 89.27(10) 4_565 . ?
C4 Mo1 C3 91.39(18) . . ?
C5 Mo1 C3 90.73(10) . . ?
C5 Mo1 C3 90.73(10) 4_565 . ?
C2 Mo1 C3 179.75(17) . . ?
C4 Mo1 C1 178.2(2) . . ?
C5 Mo1 C1 89.69(9) . . ?
C5 Mo1 C1 89.69(9) 4_565 . ?
C2 Mo1 C1 89.34(16) . . ?
C3 Mo1 C1 90.41(17) . . ?
N1 C1 Mo1 175.6(4) . . ?
C1 N1 C40 167.7(4) . . ?
C2 N2 C42 162.9(4) . . ?
N2 C2 Mo1 176.7(4) . . ?
C3 N3 C35 165.3(4) . . ?
N3 C3 Mo1 177.1(4) . . ?
O1 C4 Mo1 179.7(4) . . ?
O2 C5 Mo1 178.0(3) . . ?
C44 C6 C19 122.3(4) . . ?
C44 C7 C26 122.3(4) . . ?
C25 C12 C25 119.5(4) . 4_565 ?
C15 C14 C18 118.0(3) . . ?
C15 C14 C98 120.9(4) . . ?
C18 C14 C98 121.1(4) . . ?
C14 C15 C16 122.5(3) . . ?
C15 C16 C30 118.6(4) . . ?
C15 C16 C95 120.2(3) . . ?
C30 C16 C95 121.2(3) . . ?
C21 C17 C23 117.5(3) . . ?
C21 C17 C97 121.2(4) . . ?
C23 C17 C97 121.2(4) . . ?
C14 C18 C27 121.9(4) . . ?
C6 C19 C32 118.6(3) . . ?
C6 C19 C96 120.2(3) . . ?
C32 C19 C96 121.2(3) . . ?
C24 C20 C24 119.6(5) . 4_565 ?
C17 C21 C31 122.5(3) . . ?
C28 C22 C28 120.5(4) . 4_565 ?
C17 C23 C33 122.1(4) . . ?
C20 C24 C39 121.4(4) . . ?
C12 C25 C37 121.7(3) . . ?
C7 C26 C32 118.6(4) . . ?
C7 C26 C11 119.5(3) . . ?
C32 C26 C11 121.9(3) . . ?
C30 C27 C18 118.7(3) . . ?
C30 C27 C9 121.9(3) . . ?
C18 C27 C9 119.4(3) . . ?
C22 C28 C34 120.9(3) . . ?
C27 C30 C16 120.1(3) . . ?
C27 C30 C34 121.5(3) . . ?
C16 C30 C34 118.3(3) . . ?
C21 C31 C36 118.5(3) . . ?
C21 C31 C8 119.9(3) . . ?
C36 C31 C8 121.5(3) . . ?
C19 C32 C26 120.2(3) . . ?
C19 C32 C39 119.3(3) . . ?
C26 C32 C39 120.5(3) . . ?
C36 C33 C23 119.0(3) . . ?
C36 C33 C10 121.4(3) . . ?
C23 C33 C10 119.6(3) . . ?
C28 C34 C35 117.6(3) . . ?
C28 C34 C30 120.8(3) . . ?
C35 C34 C30 121.7(3) . . ?
C34 C35 C34 122.4(4) . 4_565 ?
C34 C35 N3 118.8(2) . . ?
C34 C35 N3 118.8(2) 4_565 . ?
C33 C36 C31 120.4(3) . . ?
C33 C36 C37 121.9(3) . . ?
C31 C36 C37 117.6(3) . . ?
C25 C37 C42 117.4(3) . . ?
C25 C37 C36 119.2(3) . . ?
C42 C37 C36 123.2(3) . . ?
C40 C39 C24 117.1(3) . . ?
C40 C39 C32 122.6(3) . . ?
C24 C39 C32 120.3(3) . . ?
C39 C40 C39 123.2(4) . 4_565 ?
C39 C40 N1 118.4(2) . . ?
C39 C40 N1 118.4(2) 4_565 . ?
N2 C42 C37 119.0(2) . . ?
N2 C42 C37 119.0(2) . 4_565 ?
C37 C42 C37 122.0(4) . 4_565 ?
C6 C44 C7 118.0(4) . . ?
C6 C44 C99 121.1(4) . . ?
C7 C44 C99 120.9(4) . . ?

loop_
_geom_bond_atom_site_label_1
_geom_bond_atom_site_label_2
_geom_bond_distance
_geom_bond_site_symmetry_2
_geom_bond_publ_flag
Mo1 C4 2.025(5) . ?
Mo1 C5 2.038(4) . ?
Mo1 C5 2.038(4) 4_565 ?
Mo1 C2 2.077(5) . ?
Mo1 C3 2.077(5) . ?
Mo1 C1 2.118(5) . ?
C1 N1 1.155(5) . ?
O1 C4 1.150(5) . ?
N1 C40 1.405(6) . ?
O2 C5 1.145(4) . ?
N2 C2 1.174(5) . ?
N2 C42 1.388(6) . ?
N3 C3 1.174(6) . ?
N3 C35 1.403(6) . ?
C6 C44 1.378(5) . ?
C6 C19 1.390(5) . ?
C7 C44 1.384(6) . ?
C7 C26 1.387(5) . ?
C8 C31 1.509(5) . ?
C9 C27 1.515(5) . ?
C10 C33 1.499(5) . ?
C11 C26 1.495(5) . ?
C12 C25 1.383(4) . ?
C12 C25 1.383(4) 4_565 ?
C14 C15 1.376(5) . ?
C14 C18 1.379(5) . ?
C14 C98 1.514(5) . ?
C15 C16 1.384(5) . ?
C16 C30 1.408(5) . ?
C16 C95 1.507(5) . ?
C17 C21 1.381(5) . ?
C17 C23 1.391(5) . ?
C17 C97 1.506(5) . ?
C18 C27 1.403(5) . ?
C19 C32 1.399(5) . ?
C19 C96 1.507(5) . ?
C20 C24 1.383(4) . ?
C20 C24 1.383(4) 4_565 ?
C21 C31 1.387(5) . ?
C22 C28 1.382(4) . ?
C22 C28 1.382(4) 4_565 ?
C23 C33 1.392(5) . ?
C24 C39 1.394(5) . ?
C25 C37 1.390(4) . ?
C26 C32 1.405(4) . ?
C27 C30 1.388(5) . ?
C28 C34 1.385(4) . ?
C30 C34 1.489(4) . ?
C31 C36 1.408(5) . ?
C32 C39 1.482(5) . ?
C33 C36 1.383(5) . ?
C34 C35 1.401(4) . ?
C35 C34 1.401(4) 4_565 ?
C36 C37 1.498(4) . ?
C37 C42 1.406(4) . ?
C39 C40 1.393(4) . ?
C40 C39 1.393(4) 4_565 ?
C42 C37 1.406(4) 4_565 ?
C44 C99 1.523(5) . ?
